data_7107753
loop_
_publ_author_name
'Jhen-Yi Lee'
'Yao-Huei Huang'
'Shu-Ya Liu'
'Shun-Chu Cheng'
'Yang-Ming Jhou'
'Jenn-Huei Lii'
'Hon Man Lee'

_publ_section_title
;
 Formation of CC-type palladacycles with assistance from an apparently
 innocent NH(CO) functional group
;
_journal_name_full Chem.Commun.
_journal_page_first 5632
_journal_paper_doi 10.1039/c2cc31299a
_journal_volume 48
_journal_year 2012
_chemical_formula_moiety 'C37 H32 Cl F N3 O P Pd, C3 H7 N O, 0.5(C4 H10 O)'
_chemical_formula_sum 'C42 H44 Cl F N4 O2.5 P Pd'
_chemical_formula_weight 836.13
_space_group_IT_number 2
_symmetry_cell_setting triclinic
_symmetry_Int_Tables_number 2
_symmetry_space_group_name_Hall '-P 1'
_symmetry_space_group_name_H-M 'P -1'
_atom_sites_solution_hydrogens geom
_atom_sites_solution_primary direct
_atom_sites_solution_secondary difmap
_audit_creation_method SHELXL-97
_cell_angle_alpha 81.635(6)
_cell_angle_beta 70.792(5)
_cell_angle_gamma 82.732(4)
_cell_formula_units_Z 4
_cell_length_a 14.5982(11)
_cell_length_b 16.6492(13)
_cell_length_c 17.5208(15)
_cell_measurement_reflns_used 2777
_cell_measurement_temperature 150(2)
_cell_measurement_theta_max 19.8
_cell_measurement_theta_min 2.2
_cell_volume 3964.4(6)
_computing_cell_refinement 'SAINT (Bruker, 2007)'
_computing_data_collection 'APEX2 (Bruker, 2007)'
_computing_data_reduction 'SAINT (Bruker, 2007)'
_computing_molecular_graphics 'SHELXTL (Sheldrick, 2008)'
_computing_publication_material 'DIAMOND (Brandenburg, 2006)'
_computing_structure_refinement 'SHELXTL (Sheldrick, 2008)'
_computing_structure_solution 'SHELXTL (Sheldrick, 2008)'
_diffrn_ambient_temperature 150(2)
_diffrn_measured_fraction_theta_full 1.000
_diffrn_measured_fraction_theta_max 1.000
_diffrn_measurement_device_type 'Bruker SMART APEXII'
_diffrn_measurement_method \w
_diffrn_radiation_monochromator graphite
_diffrn_radiation_probe x-ray
_diffrn_radiation_type MoK\a
_diffrn_radiation_wavelength 0.71073
_diffrn_reflns_av_R_equivalents 0.1182
_diffrn_reflns_av_sigmaI/netI 0.1576
_diffrn_reflns_limit_h_max 18
_diffrn_reflns_limit_h_min -18
_diffrn_reflns_limit_k_max 20
_diffrn_reflns_limit_k_min -21
_diffrn_reflns_limit_l_max 22
_diffrn_reflns_limit_l_min -22
_diffrn_reflns_number 49723
_diffrn_reflns_theta_full 27.00
_diffrn_reflns_theta_max 27.00
_diffrn_reflns_theta_min 1.24
_diffrn_source 'fine-focus sealed tube'
_diffrn_standards_decay_% 0
_diffrn_standards_interval_count 0
_diffrn_standards_interval_time 0
_diffrn_standards_number 0
_exptl_absorpt_coefficient_mu 0.622
_exptl_absorpt_correction_T_max 0.8962
_exptl_absorpt_correction_T_min 0.8856
_exptl_absorpt_correction_type multi-scan
_exptl_absorpt_process_details 'SADABS (Sheldrick, 2003)'
_exptl_crystal_density_diffrn 1.402
_exptl_crystal_density_method 'not measured'
_exptl_crystal_F_000 1724
_exptl_crystal_size_max 0.20
_exptl_crystal_size_mid 0.18
_exptl_crystal_size_min 0.18
_refine_diff_density_max 0.639
_refine_diff_density_min -0.851
_refine_diff_density_rms 0.112
_refine_ls_extinction_method none
_refine_ls_goodness_of_fit_ref 0.975
_refine_ls_hydrogen_treatment constr
_refine_ls_matrix_type full
_refine_ls_number_parameters 954
_refine_ls_number_reflns 17316
_refine_ls_number_restraints 0
_refine_ls_restrained_S_all 0.975
_refine_ls_R_factor_all 0.1504
_refine_ls_R_factor_gt 0.0588
_refine_ls_shift/su_max 0.001
_refine_ls_shift/su_mean 0.000
_refine_ls_structure_factor_coef Fsqd
_refine_ls_weighting_details 'calc w=1/[\s^2^(Fo^2^)+(0.0453P)^2^+0.0000P] where P=(Fo^2^+2Fc^2^)/3'
_refine_ls_weighting_scheme calc
_refine_ls_wR_factor_gt 0.1051
_refine_ls_wR_factor_ref 0.1387
_reflns_number_gt 8848
_reflns_number_total 17316
_reflns_threshold_expression I>2\s
_cod_data_source_file c2cc31299a.txt
_cod_data_source_block ljy309
_cod_original_cell_volume 3964.4(5)
_cod_database_code 7107753

loop_
_symmetry_equiv_pos_as_xyz
'x, y, z'
'-x, -y, -z'

loop_
_atom_site_label
_atom_site_type_symbol
_atom_site_fract_x
_atom_site_fract_y
_atom_site_fract_z
_atom_site_U_iso_or_equiv
_atom_site_adp_type
_atom_site_occupancy
_atom_site_symmetry_multiplicity
_atom_site_calc_flag
_atom_site_refinement_flags
C1 C 0.9383(4) 0.6941(3) 0.0917(4) 0.0331(15) Uani 1 1 d .
C2 C 0.9654(4) 0.6319(3) 0.1564(3) 0.0337(15) Uani 1 1 d .
H2 H 1.0368 0.6151 0.1383 0.040 Uiso 1 1 calc R
C3 C 0.9380(4) 0.4926(4) 0.1334(4) 0.0370(15) Uani 1 1 d .
C4 C 0.8077(4) 0.5636(4) 0.2065(4) 0.0385(16) Uani 1 1 d .
H4 H 0.7683 0.6051 0.2372 0.046 Uiso 1 1 calc R
C5 C 0.7771(5) 0.4976(4) 0.1912(4) 0.0423(16) Uani 1 1 d .
H5 H 0.7118 0.4834 0.2081 0.051 Uiso 1 1 calc R
C6 C 1.0385(4) 0.4653(4) 0.0875(4) 0.0404(16) Uani 1 1 d .
H6A H 1.0818 0.5071 0.0839 0.061 Uiso 1 1 calc R
H6B H 1.0415 0.4563 0.0326 0.061 Uiso 1 1 calc R
H6C H 1.0590 0.4144 0.1154 0.061 Uiso 1 1 calc R
C7 C 0.8578(4) 0.3748(3) 0.1155(4) 0.0355(15) Uani 1 1 d .
H7A H 0.9102 0.3704 0.0630 0.043 Uiso 1 1 calc R
H7B H 0.7948 0.3748 0.1056 0.043 Uiso 1 1 calc R
C8 C 0.8697(4) 0.3015(3) 0.1740(4) 0.0334(14) Uani 1 1 d .
C9 C 0.8000(4) 0.2882(3) 0.2493(4) 0.0349(15) Uani 1 1 d .
H9 H 0.7445 0.3261 0.2646 0.042 Uiso 1 1 calc R
C10 C 0.8103(5) 0.2201(4) 0.3026(4) 0.0446(17) Uani 1 1 d .
H10 H 0.7633 0.2113 0.3548 0.054 Uiso 1 1 calc R
C11 C 0.8904(5) 0.1659(4) 0.2779(5) 0.0508(18) Uani 1 1 d .
C12 C 0.9609(5) 0.1767(4) 0.2045(4) 0.0537(19) Uani 1 1 d .
H12 H 1.0162 0.1386 0.1898 0.064 Uiso 1 1 calc R
C13 C 0.9494(4) 0.2454(4) 0.1513(4) 0.0424(17) Uani 1 1 d .
H13 H 0.9966 0.2537 0.0992 0.051 Uiso 1 1 calc R
C14 C 0.9053(4) 0.8421(3) 0.0815(3) 0.0290(14) Uani 1 1 d .
C15 C 0.8663(4) 0.8517(3) 0.0180(3) 0.0315(14) Uani 1 1 d .
H15 H 0.8572 0.8048 -0.0029 0.038 Uiso 1 1 calc R
C16 C 0.8404(4) 0.9285(4) -0.0153(4) 0.0440(17) Uani 1 1 d .
H16 H 0.8133 0.9335 -0.0583 0.053 Uiso 1 1 calc R
C17 C 0.8537(5) 0.9980(4) 0.0135(4) 0.0471(18) Uani 1 1 d .
H17 H 0.8355 1.0506 -0.0090 0.057 Uiso 1 1 calc R
C18 C 0.8933(5) 0.9892(4) 0.0745(4) 0.0478(18) Uani 1 1 d .
H18 H 0.9038 1.0366 0.0937 0.057 Uiso 1 1 calc R
C19 C 0.9194(4) 0.9124(3) 0.1102(4) 0.0365(15) Uani 1 1 d .
H19 H 0.9462 0.9081 0.1534 0.044 Uiso 1 1 calc R
C20 C 1.0493(4) 0.4875(4) 0.2861(3) 0.0371(15) Uani 1 1 d .
H20 H 1.1033 0.5187 0.2592 0.045 Uiso 1 1 calc R
C21 C 1.0565(5) 0.4065(4) 0.2757(4) 0.0406(16) Uani 1 1 d .
H21 H 1.1158 0.3819 0.2427 0.049 Uiso 1 1 calc R
C22 C 0.9779(5) 0.3607(4) 0.3132(4) 0.0433(17) Uani 1 1 d .
H22 H 0.9828 0.3045 0.3065 0.052 Uiso 1 1 calc R
C23 C 0.8915(5) 0.3978(4) 0.3609(4) 0.0459(17) Uani 1 1 d .
H23 H 0.8368 0.3670 0.3866 0.055 Uiso 1 1 calc R
C24 C 0.8849(4) 0.4789(3) 0.3712(4) 0.0383(15) Uani 1 1 d .
H24 H 0.8253 0.5040 0.4032 0.046 Uiso 1 1 calc R
C25 C 0.9645(4) 0.5242(3) 0.3351(3) 0.0291(13) Uani 1 1 d .
C26 C 0.8564(4) 0.6454(3) 0.4370(3) 0.0298(14) Uani 1 1 d .
C27 C 0.7641(4) 0.6712(3) 0.4343(4) 0.0339(14) Uani 1 1 d .
H27 H 0.7540 0.6858 0.3830 0.041 Uiso 1 1 calc R
C28 C 0.6851(4) 0.6766(3) 0.5049(4) 0.0348(14) Uani 1 1 d .
H28 H 0.6220 0.6944 0.5013 0.042 Uiso 1 1 calc R
C29 C 0.6979(5) 0.6564(4) 0.5786(4) 0.0489(18) Uani 1 1 d .
H29 H 0.6437 0.6592 0.6267 0.059 Uiso 1 1 calc R
C30 C 0.7886(5) 0.6322(4) 0.5837(4) 0.057(2) Uani 1 1 d .
H30 H 0.7972 0.6189 0.6356 0.068 Uiso 1 1 calc R
C31 C 0.8696(5) 0.6267(4) 0.5135(4) 0.0444(17) Uani 1 1 d .
H31 H 0.9326 0.6104 0.5178 0.053 Uiso 1 1 calc R
C32 C 1.0668(4) 0.6473(4) 0.3614(4) 0.0345(15) Uani 1 1 d .
C33 C 1.1117(5) 0.5855(4) 0.4021(4) 0.0472(18) Uani 1 1 d .
H33 H 1.0836 0.5349 0.4202 0.057 Uiso 1 1 calc R
C34 C 1.1969(5) 0.5960(5) 0.4171(4) 0.062(2) Uani 1 1 d .
H34 H 1.2274 0.5531 0.4447 0.075 Uiso 1 1 calc R
C35 C 1.2371(5) 0.6717(5) 0.3903(5) 0.071(3) Uani 1 1 d .
H35 H 1.2937 0.6812 0.4019 0.085 Uiso 1 1 calc R
C36 C 1.1949(5) 0.7308(5) 0.3481(4) 0.061(2) Uani 1 1 d .
H36 H 1.2242 0.7807 0.3282 0.073 Uiso 1 1 calc R
C37 C 1.1101(5) 0.7202(4) 0.3332(4) 0.0493(18) Uani 1 1 d .
H37 H 1.0814 0.7627 0.3038 0.059 Uiso 1 1 calc R
C38 C 0.5452(4) 0.2092(3) 0.3863(4) 0.0328(14) Uani 1 1 d .
C39 C 0.5225(4) 0.1610(3) 0.3274(3) 0.0317(14) Uani 1 1 d .
H39 H 0.4517 0.1520 0.3461 0.038 Uiso 1 1 calc R
C40 C 0.5562(4) 0.0114(3) 0.3620(4) 0.0342(15) Uani 1 1 d .
C41 C 0.6802(4) 0.0743(4) 0.2757(4) 0.0399(16) Uani 1 1 d .
H41 H 0.7167 0.1160 0.2401 0.048 Uiso 1 1 calc R
C42 C 0.7151(5) -0.0024(3) 0.2916(4) 0.0393(16) Uani 1 1 d .
H42 H 0.7799 -0.0256 0.2701 0.047 Uiso 1 1 calc R
C43 C 0.4586(4) -0.0079(3) 0.4149(4) 0.0377(15) Uani 1 1 d .
H43A H 0.4237 0.0405 0.4403 0.057 Uiso 1 1 calc R
H43B H 0.4641 -0.0520 0.4571 0.057 Uiso 1 1 calc R
H43C H 0.4228 -0.0252 0.3824 0.057 Uiso 1 1 calc R
C44 C 0.6394(4) -0.1284(3) 0.3804(4) 0.0347(15) Uani 1 1 d .
H44A H 0.5908 -0.1352 0.4352 0.042 Uiso 1 1 calc R
H44B H 0.7046 -0.1454 0.3859 0.042 Uiso 1 1 calc R
C45 C 0.6192(4) -0.1825(3) 0.3268(4) 0.0301(14) Uani 1 1 d .
C46 C 0.5343(4) -0.2229(3) 0.3542(4) 0.0405(16) Uani 1 1 d .
H46 H 0.4884 -0.2151 0.4061 0.049 Uiso 1 1 calc R
C47 C 0.5169(5) -0.2747(4) 0.3058(4) 0.0481(18) Uani 1 1 d .
H47 H 0.4590 -0.3021 0.3238 0.058 Uiso 1 1 calc R
C48 C 0.5843(5) -0.2853(4) 0.2320(4) 0.0436(17) Uani 1 1 d .
C49 C 0.6679(4) -0.2459(3) 0.2029(4) 0.0387(16) Uani 1 1 d .
H49 H 0.7129 -0.2535 0.1506 0.046 Uiso 1 1 calc R
C50 C 0.6856(4) -0.1951(3) 0.2507(4) 0.0343(15) Uani 1 1 d .
H50 H 0.7439 -0.1683 0.2317 0.041 Uiso 1 1 calc R
C51 C 0.5657(4) 0.3530(3) 0.3800(3) 0.0306(14) Uani 1 1 d .
C52 C 0.6077(4) 0.3487(4) 0.4414(4) 0.0406(16) Uani 1 1 d .
H52 H 0.6240 0.2972 0.4671 0.049 Uiso 1 1 calc R
C53 C 0.6257(5) 0.4200(4) 0.4654(4) 0.0526(19) Uani 1 1 d .
H53 H 0.6527 0.4164 0.5084 0.063 Uiso 1 1 calc R
C54 C 0.6053(5) 0.4944(4) 0.4282(4) 0.054(2) Uani 1 1 d .
H54 H 0.6198 0.5422 0.4441 0.064 Uiso 1 1 calc R
C55 C 0.5638(5) 0.5002(4) 0.3676(4) 0.0480(18) Uani 1 1 d .
H55 H 0.5487 0.5522 0.3420 0.058 Uiso 1 1 calc R
C56 C 0.5437(4) 0.4301(3) 0.3432(4) 0.0373(16) Uani 1 1 d .
H56 H 0.5147 0.4347 0.3014 0.045 Uiso 1 1 calc R
C57 C 0.5219(4) 0.0893(3) 0.1518(3) 0.0279(13) Uani 1 1 d .
C58 C 0.4339(4) 0.0648(3) 0.2050(4) 0.0393(16) Uani 1 1 d .
H58 H 0.3857 0.1041 0.2322 0.047 Uiso 1 1 calc R
C59 C 0.4154(5) -0.0172(4) 0.2190(4) 0.0453(17) Uani 1 1 d .
H59 H 0.3546 -0.0338 0.2548 0.054 Uiso 1 1 calc R
C60 C 0.4869(6) -0.0740(4) 0.1800(4) 0.0517(19) Uani 1 1 d .
H60 H 0.4753 -0.1300 0.1891 0.062 Uiso 1 1 calc R
C61 C 0.5740(5) -0.0498(4) 0.1286(4) 0.0523(19) Uani 1 1 d .
H61 H 0.6227 -0.0893 0.1026 0.063 Uiso 1 1 calc R
C62 C 0.5923(4) 0.0317(3) 0.1137(4) 0.0372(15) Uani 1 1 d .
H62 H 0.6531 0.0478 0.0775 0.045 Uiso 1 1 calc R
C63 C 0.4348(4) 0.2395(3) 0.1017(3) 0.0311(14) Uani 1 1 d .
C64 C 0.3872(4) 0.3146(3) 0.1235(4) 0.0351(15) Uani 1 1 d .
H64 H 0.4075 0.3433 0.1574 0.042 Uiso 1 1 calc R
C65 C 0.3101(4) 0.3476(4) 0.0959(4) 0.0429(17) Uani 1 1 d .
H65 H 0.2785 0.3991 0.1108 0.051 Uiso 1 1 calc R
C66 C 0.2787(5) 0.3071(4) 0.0472(4) 0.0496(18) Uani 1 1 d .
H66 H 0.2261 0.3302 0.0283 0.059 Uiso 1 1 calc R
C67 C 0.3255(5) 0.2316(4) 0.0263(4) 0.0441(17) Uani 1 1 d .
H67 H 0.3048 0.2028 -0.0072 0.053 Uiso 1 1 calc R
C68 C 0.4012(4) 0.1987(4) 0.0536(4) 0.0372(15) Uani 1 1 d .
H68 H 0.4315 0.1466 0.0394 0.045 Uiso 1 1 calc R
C69 C 0.6461(4) 0.2074(3) 0.0440(3) 0.0289(13) Uani 1 1 d .
C70 C 0.6428(5) 0.2058(4) -0.0340(4) 0.0425(16) Uani 1 1 d .
H70 H 0.5830 0.1997 -0.0423 0.051 Uiso 1 1 calc R
C71 C 0.7271(5) 0.2133(4) -0.1000(4) 0.0464(17) Uani 1 1 d .
H71 H 0.7245 0.2123 -0.1533 0.056 Uiso 1 1 calc R
C72 C 0.8142(5) 0.2221(3) -0.0891(4) 0.0426(17) Uani 1 1 d .
H72 H 0.8716 0.2267 -0.1346 0.051 Uiso 1 1 calc R
C73 C 0.8179(4) 0.2240(3) -0.0127(4) 0.0373(16) Uani 1 1 d .
H73 H 0.8781 0.2299 -0.0051 0.045 Uiso 1 1 calc R
C74 C 0.7342(4) 0.2174(3) 0.0544(4) 0.0339(15) Uani 1 1 d .
H74 H 0.7373 0.2196 0.1073 0.041 Uiso 1 1 calc R
C75 C 0.3526(6) 0.5443(5) 0.1984(4) 0.075(2) Uani 1 1 d .
H75A H 0.3634 0.5900 0.2230 0.113 Uiso 1 1 calc R
H75B H 0.3984 0.4976 0.2052 0.113 Uiso 1 1 calc R
H75C H 0.2858 0.5293 0.2250 0.113 Uiso 1 1 calc R
C76 C 0.4648(4) 0.5879(4) 0.0621(4) 0.0481(18) Uani 1 1 d .
H76A H 0.4673 0.5960 0.0050 0.072 Uiso 1 1 calc R
H76B H 0.5126 0.5433 0.0699 0.072 Uiso 1 1 calc R
H76C H 0.4799 0.6380 0.0771 0.072 Uiso 1 1 calc R
C77 C 0.2957(5) 0.5736(4) 0.0811(4) 0.0410(16) Uani 1 1 d .
H77 H 0.3100 0.5911 0.0247 0.049 Uiso 1 1 calc R
C78 C 0.8261(10) 0.8163(7) 0.6680(7) 0.180(6) Uani 1 1 d .
H78A H 0.8294 0.8680 0.6872 0.270 Uiso 1 1 calc R
H78B H 0.8689 0.7739 0.6873 0.270 Uiso 1 1 calc R
H78C H 0.7590 0.8009 0.6892 0.270 Uiso 1 1 calc R
C79 C 0.9624(7) 0.8060(7) 0.5340(7) 0.137(5) Uani 1 1 d .
H79A H 0.9815 0.7493 0.5506 0.205 Uiso 1 1 calc R
H79B H 1.0018 0.8422 0.5471 0.205 Uiso 1 1 calc R
H79C H 0.9731 0.8135 0.4753 0.205 Uiso 1 1 calc R
C80 C 0.7967(7) 0.8478(5) 0.5361(6) 0.076(3) Uani 1 1 d .
H80 H 0.8204 0.8522 0.4783 0.091 Uiso 1 1 calc R
C81 C 0.1710(13) 0.9405(8) 0.4344(8) 0.185(7) Uani 1 1 d .
H81A H 0.1055 0.9269 0.4705 0.222 Uiso 1 1 calc R
H81B H 0.1766 0.9983 0.4384 0.222 Uiso 1 1 calc R
C82 C 0.2407(8) 0.8923(9) 0.4647(7) 0.187(8) Uani 1 1 d .
H82A H 0.2167 0.8390 0.4885 0.280 Uiso 1 1 calc R
H82B H 0.2521 0.9193 0.5064 0.280 Uiso 1 1 calc R
H82C H 0.3018 0.8851 0.4202 0.280 Uiso 1 1 calc R
C83 C 0.1036(9) 0.9673(7) 0.3228(8) 0.132(4) Uani 1 1 d .
H83A H 0.0900 1.0255 0.3321 0.159 Uiso 1 1 calc R
H83B H 0.0436 0.9400 0.3528 0.159 Uiso 1 1 calc R
C84 C 0.1254(7) 0.9617(6) 0.2368(6) 0.101(3) Uani 1 1 d .
H84A H 0.1766 0.9975 0.2055 0.152 Uiso 1 1 calc R
H84B H 0.0667 0.9786 0.2212 0.152 Uiso 1 1 calc R
H84C H 0.1477 0.9054 0.2255 0.152 Uiso 1 1 calc R
Cl1 Cl 0.90140(11) 0.83228(9) 0.30922(10) 0.0394(4) Uani 1 1 d .
Cl2 Cl 0.59156(10) 0.38060(8) 0.15148(8) 0.0324(3) Uani 1 1 d .
F1 F 0.9011(3) 0.0992(2) 0.3309(3) 0.0742(13) Uani 1 1 d .
F2 F 0.5672(3) -0.3368(2) 0.1852(3) 0.0670(12) Uani 1 1 d .
N1 N 0.9086(3) 0.5607(3) 0.1690(3) 0.0346(12) Uani 1 1 d .
N2 N 0.8608(4) 0.4525(3) 0.1448(3) 0.0372(13) Uani 1 1 d .
N3 N 0.9328(3) 0.7661(3) 0.1200(3) 0.0287(11) Uani 1 1 d .
N4 N 0.5820(3) 0.0828(3) 0.3197(3) 0.0307(12) Uani 1 1 d .
N5 N 0.6355(4) -0.0414(3) 0.3469(3) 0.0374(13) Uani 1 1 d .
N6 N 0.5460(3) 0.2858(3) 0.3502(3) 0.0279(11) Uani 1 1 d .
N7 N 0.3676(4) 0.5678(3) 0.1133(3) 0.0409(13) Uani 1 1 d .
N8 N 0.8581(6) 0.8257(5) 0.5779(5) 0.094(2) Uani 1 1 d .
O1 O 0.9227(3) 0.6767(2) 0.0316(2) 0.0432(11) Uani 1 1 d .
O2 O 0.5597(3) 0.1786(2) 0.4506(2) 0.0420(11) Uani 1 1 d .
O3 O 0.2113(3) 0.5575(3) 0.1203(3) 0.0511(12) Uani 1 1 d .
O4 O 0.7099(5) 0.8625(4) 0.5705(5) 0.123(3) Uani 1 1 d .
O5 O 0.1765(5) 0.9334(4) 0.3549(4) 0.098(2) Uani 1 1 d .
P1 P 0.95467(11) 0.63338(9) 0.34263(9) 0.0307(4) Uani 1 1 d .
P2 P 0.53944(11) 0.19734(9) 0.13425(9) 0.0288(4) Uani 1 1 d .
Pd1 Pd 0.93372(3) 0.71554(3) 0.23602(3) 0.02792(13) Uani 1 1 d .
Pd2 Pd 0.55143(3) 0.25564(2) 0.23769(3) 0.02663(12) Uani 1 1 d .

loop_
_atom_site_aniso_label
_atom_site_aniso_U_11
_atom_site_aniso_U_22
_atom_site_aniso_U_33
_atom_site_aniso_U_23
_atom_site_aniso_U_13
_atom_site_aniso_U_12
C1 0.024(4) 0.029(3) 0.038(4) -0.003(3) 0.002(3) -0.002(3)
C2 0.037(4) 0.029(3) 0.035(4) -0.001(3) -0.012(3) -0.007(3)
C3 0.033(4) 0.043(4) 0.032(4) 0.003(3) -0.008(3) -0.008(3)
C4 0.028(4) 0.034(4) 0.048(4) -0.003(3) -0.007(3) 0.003(3)
C5 0.035(4) 0.045(4) 0.042(4) -0.003(3) -0.004(3) -0.004(3)
C6 0.028(4) 0.049(4) 0.037(4) -0.001(3) -0.006(3) 0.006(3)
C7 0.035(4) 0.033(3) 0.041(4) -0.002(3) -0.015(3) -0.004(3)
C8 0.028(4) 0.033(3) 0.038(4) -0.008(3) -0.005(3) -0.007(3)
C9 0.022(3) 0.032(3) 0.048(4) -0.009(3) -0.005(3) -0.004(3)
C10 0.039(4) 0.038(4) 0.050(4) -0.002(3) -0.002(3) -0.012(3)
C11 0.051(5) 0.042(4) 0.057(5) 0.006(4) -0.021(4) 0.000(4)
C12 0.050(5) 0.039(4) 0.059(5) -0.007(4) -0.005(4) 0.015(3)
C13 0.037(4) 0.037(4) 0.043(4) -0.011(3) 0.001(3) 0.004(3)
C14 0.011(3) 0.028(3) 0.036(4) 0.003(3) 0.004(3) 0.000(2)
C15 0.028(4) 0.031(3) 0.031(3) 0.000(3) -0.008(3) 0.003(3)
C16 0.024(4) 0.050(4) 0.050(4) 0.005(3) -0.011(3) 0.009(3)
C17 0.043(4) 0.024(3) 0.060(5) 0.008(3) -0.005(4) 0.002(3)
C18 0.041(4) 0.035(4) 0.058(5) -0.006(3) 0.001(4) -0.012(3)
C19 0.038(4) 0.029(3) 0.038(4) 0.003(3) -0.007(3) -0.011(3)
C20 0.029(4) 0.039(4) 0.035(4) 0.002(3) -0.002(3) -0.002(3)
C21 0.034(4) 0.047(4) 0.037(4) -0.007(3) -0.009(3) 0.007(3)
C22 0.051(5) 0.034(4) 0.044(4) -0.008(3) -0.014(4) 0.000(3)
C23 0.036(4) 0.045(4) 0.050(4) -0.006(3) -0.002(3) -0.011(3)
C24 0.028(4) 0.037(4) 0.043(4) -0.003(3) -0.002(3) -0.008(3)
C25 0.024(3) 0.036(3) 0.027(3) 0.001(3) -0.010(3) -0.001(3)
C26 0.025(4) 0.029(3) 0.029(3) 0.002(3) -0.004(3) 0.000(3)
C27 0.031(4) 0.037(3) 0.034(4) 0.004(3) -0.013(3) -0.005(3)
C28 0.024(4) 0.039(4) 0.038(4) 0.001(3) -0.007(3) -0.003(3)
C29 0.030(4) 0.060(5) 0.045(4) -0.009(3) 0.001(3) 0.009(3)
C30 0.047(5) 0.081(5) 0.034(4) -0.005(4) -0.005(4) 0.005(4)
C31 0.039(4) 0.049(4) 0.042(4) -0.004(3) -0.012(3) 0.005(3)
C32 0.028(4) 0.040(4) 0.036(4) 0.001(3) -0.010(3) -0.007(3)
C33 0.032(4) 0.064(5) 0.048(4) 0.011(4) -0.017(3) -0.020(3)
C34 0.043(5) 0.088(6) 0.061(5) 0.025(4) -0.029(4) -0.028(4)
C35 0.039(5) 0.117(7) 0.063(5) 0.030(5) -0.032(4) -0.036(5)
C36 0.045(5) 0.081(6) 0.062(5) 0.024(4) -0.029(4) -0.033(4)
C37 0.039(4) 0.061(5) 0.051(4) 0.013(4) -0.022(4) -0.018(4)
C38 0.036(4) 0.028(3) 0.029(3) -0.004(3) -0.005(3) 0.005(3)
C39 0.032(4) 0.022(3) 0.035(3) 0.000(3) -0.003(3) -0.006(3)
C40 0.039(4) 0.029(3) 0.034(4) 0.000(3) -0.010(3) -0.006(3)
C41 0.029(4) 0.034(4) 0.049(4) -0.002(3) -0.002(3) -0.007(3)
C42 0.034(4) 0.033(4) 0.042(4) -0.008(3) 0.000(3) 0.001(3)
C43 0.031(4) 0.035(3) 0.040(4) 0.005(3) -0.005(3) -0.002(3)
C44 0.036(4) 0.025(3) 0.040(4) 0.004(3) -0.012(3) 0.003(3)
C45 0.028(4) 0.019(3) 0.039(4) 0.007(3) -0.008(3) -0.003(2)
C46 0.038(4) 0.029(3) 0.044(4) 0.003(3) -0.001(3) -0.005(3)
C47 0.032(4) 0.041(4) 0.064(5) -0.004(3) -0.003(4) -0.011(3)
C48 0.049(5) 0.031(4) 0.057(5) -0.007(3) -0.022(4) -0.005(3)
C49 0.035(4) 0.033(4) 0.043(4) 0.000(3) -0.010(3) 0.007(3)
C50 0.035(4) 0.029(3) 0.039(4) 0.001(3) -0.013(3) -0.001(3)
C51 0.028(4) 0.028(3) 0.025(3) 0.003(3) 0.003(3) -0.001(3)
C52 0.029(4) 0.045(4) 0.042(4) -0.005(3) -0.006(3) 0.002(3)
C53 0.047(5) 0.057(5) 0.059(5) -0.017(4) -0.019(4) -0.006(4)
C54 0.037(4) 0.052(5) 0.063(5) -0.019(4) 0.005(4) -0.017(4)
C55 0.053(5) 0.039(4) 0.040(4) -0.001(3) 0.001(4) -0.009(3)
C56 0.042(4) 0.030(3) 0.034(4) -0.006(3) -0.001(3) -0.006(3)
C57 0.020(3) 0.023(3) 0.039(4) 0.003(3) -0.010(3) -0.001(2)
C58 0.036(4) 0.027(3) 0.050(4) 0.001(3) -0.009(3) -0.007(3)
C59 0.046(4) 0.035(4) 0.055(5) 0.008(3) -0.016(4) -0.019(3)
C60 0.079(6) 0.026(4) 0.053(5) 0.001(3) -0.027(4) -0.007(4)
C61 0.062(5) 0.028(4) 0.057(5) -0.008(3) -0.007(4) 0.004(3)
C62 0.038(4) 0.028(3) 0.040(4) -0.003(3) -0.008(3) -0.001(3)
C63 0.027(4) 0.028(3) 0.034(3) 0.002(3) -0.005(3) -0.010(3)
C64 0.021(3) 0.033(3) 0.046(4) -0.002(3) -0.003(3) -0.004(3)
C65 0.026(4) 0.037(4) 0.060(5) -0.007(3) -0.006(3) -0.004(3)
C66 0.025(4) 0.061(5) 0.062(5) -0.002(4) -0.020(4) 0.007(3)
C67 0.034(4) 0.054(4) 0.048(4) -0.005(3) -0.019(3) -0.004(3)
C68 0.026(4) 0.037(4) 0.047(4) -0.007(3) -0.009(3) 0.000(3)
C69 0.028(4) 0.024(3) 0.030(3) -0.002(2) -0.004(3) -0.002(3)
C70 0.032(4) 0.054(4) 0.037(4) -0.001(3) -0.005(3) -0.011(3)
C71 0.036(4) 0.059(4) 0.039(4) -0.008(3) -0.003(3) -0.003(3)
C72 0.036(4) 0.035(4) 0.041(4) -0.002(3) 0.010(3) -0.009(3)
C73 0.019(3) 0.032(3) 0.052(4) -0.009(3) 0.002(3) -0.003(3)
C74 0.028(4) 0.028(3) 0.041(4) -0.003(3) -0.003(3) -0.008(3)
C75 0.066(6) 0.109(7) 0.041(5) 0.014(5) -0.010(4) -0.020(5)
C76 0.030(4) 0.060(4) 0.051(4) -0.001(3) -0.009(3) -0.008(3)
C77 0.043(5) 0.040(4) 0.034(4) 0.003(3) -0.006(3) -0.009(3)
C78 0.234(16) 0.176(13) 0.091(10) -0.046(9) -0.027(10) 0.095(11)
C79 0.071(8) 0.176(12) 0.172(12) -0.080(10) -0.036(8) 0.018(7)
C80 0.051(6) 0.074(6) 0.098(8) -0.026(5) -0.015(6) 0.007(5)
C81 0.32(2) 0.138(12) 0.103(11) -0.009(9) -0.101(14) 0.028(12)
C82 0.123(11) 0.35(2) 0.105(10) 0.106(12) -0.065(9) -0.140(13)
C83 0.155(13) 0.094(8) 0.148(12) -0.012(8) -0.066(11) 0.034(8)
C84 0.095(8) 0.093(7) 0.118(9) 0.023(7) -0.050(7) -0.011(6)
Cl1 0.0407(10) 0.0330(8) 0.0456(10) -0.0064(7) -0.0145(8) -0.0021(7)
Cl2 0.0352(9) 0.0277(8) 0.0323(8) 0.0049(6) -0.0094(7) -0.0080(6)
F1 0.082(3) 0.047(2) 0.078(3) 0.019(2) -0.018(3) 0.004(2)
F2 0.071(3) 0.062(3) 0.078(3) -0.022(2) -0.026(3) -0.020(2)
N1 0.030(3) 0.037(3) 0.033(3) -0.001(2) -0.007(2) -0.001(2)
N2 0.042(3) 0.033(3) 0.038(3) -0.004(2) -0.013(3) -0.008(2)
N3 0.030(3) 0.029(3) 0.026(3) 0.003(2) -0.007(2) -0.010(2)
N4 0.029(3) 0.027(3) 0.031(3) 0.000(2) -0.003(2) -0.005(2)
N5 0.038(3) 0.032(3) 0.038(3) -0.001(2) -0.011(3) 0.003(2)
N6 0.032(3) 0.021(2) 0.026(3) 0.003(2) -0.003(2) -0.006(2)
N7 0.034(3) 0.046(3) 0.040(3) 0.004(3) -0.008(3) -0.008(3)
N8 0.074(6) 0.108(6) 0.107(7) -0.035(5) -0.040(6) 0.020(5)
O1 0.065(3) 0.033(2) 0.033(3) -0.0034(19) -0.016(2) -0.007(2)
O2 0.061(3) 0.031(2) 0.030(2) 0.0037(19) -0.014(2) 0.001(2)
O3 0.030(3) 0.053(3) 0.059(3) 0.003(2) 0.000(2) -0.010(2)
O4 0.070(5) 0.073(4) 0.203(8) -0.034(5) -0.009(5) 0.009(4)
O5 0.072(5) 0.123(6) 0.095(5) 0.016(4) -0.026(4) -0.025(4)
P1 0.0224(9) 0.0352(9) 0.0329(9) 0.0004(7) -0.0077(7) -0.0038(7)
P2 0.0229(9) 0.0267(8) 0.0338(9) -0.0009(7) -0.0057(7) -0.0024(7)
Pd1 0.0234(3) 0.0270(3) 0.0316(3) -0.0006(2) -0.0067(2) -0.0043(2)
Pd2 0.0244(3) 0.0223(2) 0.0287(3) 0.00051(19) -0.0031(2) -0.00394(19)

loop_
_atom_type_symbol
_atom_type_description
_atom_type_scat_dispersion_real
_atom_type_scat_dispersion_imag
_atom_type_scat_source
C C 0.0033 0.0016 'International Tables Vol C Tables 4.2.6.8 and 6.1.1.4'
H H 0.0000 0.0000 'International Tables Vol C Tables 4.2.6.8 and 6.1.1.4'
N N 0.0061 0.0033 'International Tables Vol C Tables 4.2.6.8 and 6.1.1.4'
O O 0.0106 0.0060 'International Tables Vol C Tables 4.2.6.8 and 6.1.1.4'
P P 0.1023 0.0942 'International Tables Vol C Tables 4.2.6.8 and 6.1.1.4'
Pd Pd -0.9988 1.0072 'International Tables Vol C Tables 4.2.6.8 and 6.1.1.4'
Cl Cl 0.1484 0.1585 'International Tables Vol C Tables 4.2.6.8 and 6.1.1.4'
F F 0.0171 0.0103 'International Tables Vol C Tables 4.2.6.8 and 6.1.1.4'

loop_
_geom_angle_atom_site_label_1
_geom_angle_atom_site_label_2
_geom_angle_atom_site_label_3
_geom_angle
O1 C1 N3 131.5(6)
O1 C1 C2 124.9(5)
N3 C1 C2 103.5(5)
O1 C1 Pd1 166.7(4)
N3 C1 Pd1 53.6(3)
C2 C1 Pd1 51.3(3)
N1 C2 C1 107.6(5)
N1 C2 Pd1 123.4(4)
C1 C2 Pd1 92.1(3)
N1 C2 H2 110.6
C1 C2 H2 110.6
Pd1 C2 H2 110.6
N2 C3 N1 108.6(5)
N2 C3 C6 124.7(6)
N1 C3 C6 126.7(5)
C5 C4 N1 107.5(5)
C5 C4 H4 126.3
N1 C4 H4 126.3
C4 C5 N2 106.6(5)
C4 C5 H5 126.7
N2 C5 H5 126.7
C3 C6 H6A 109.5
C3 C6 H6B 109.5
H6A C6 H6B 109.5
C3 C6 H6C 109.5
H6A C6 H6C 109.5
H6B C6 H6C 109.5
N2 C7 C8 113.4(5)
N2 C7 H7A 108.9
C8 C7 H7A 108.9
N2 C7 H7B 108.9
C8 C7 H7B 108.9
H7A C7 H7B 107.7
C13 C8 C9 119.5(6)
C13 C8 C7 119.8(6)
C9 C8 C7 120.7(5)
C8 C9 C10 120.6(6)
C8 C9 H9 119.7
C10 C9 H9 119.7
C11 C10 C9 118.1(6)
C11 C10 H10 120.9
C9 C10 H10 120.9
C12 C11 F1 118.7(6)
C12 C11 C10 123.2(7)
F1 C11 C10 118.1(7)
C11 C12 C13 118.0(6)
C11 C12 H12 121.0
C13 C12 H12 121.0
C8 C13 C12 120.5(6)
C8 C13 H13 119.7
C12 C13 H13 119.7
C15 C14 C19 118.1(5)
C15 C14 N3 125.0(5)
C19 C14 N3 116.8(5)
C16 C15 C14 121.1(6)
C16 C15 H15 119.4
C14 C15 H15 119.4
C17 C16 C15 120.7(6)
C17 C16 H16 119.6
C15 C16 H16 119.6
C18 C17 C16 118.5(6)
C18 C17 H17 120.8
C16 C17 H17 120.8
C17 C18 C19 122.3(6)
C17 C18 H18 118.8
C19 C18 H18 118.8
C14 C19 C18 119.2(6)
C14 C19 H19 120.4
C18 C19 H19 120.4
C21 C20 C25 120.9(6)
C21 C20 H20 119.6
C25 C20 H20 119.6
C20 C21 C22 120.3(6)
C20 C21 H21 119.9
C22 C21 H21 119.9
C21 C22 C23 119.1(6)
C21 C22 H22 120.4
C23 C22 H22 120.4
C24 C23 C22 120.3(6)
C24 C23 H23 119.9
C22 C23 H23 119.9
C23 C24 C25 120.5(6)
C23 C24 H24 119.7
C25 C24 H24 119.7
C20 C25 C24 118.9(5)
C20 C25 P1 119.7(4)
C24 C25 P1 121.0(4)
C27 C26 C31 118.0(5)
C27 C26 P1 119.3(4)
C31 C26 P1 122.7(5)
C26 C27 C28 121.6(6)
C26 C27 H27 119.2
C28 C27 H27 119.2
C29 C28 C27 120.1(6)
C29 C28 H28 119.9
C27 C28 H28 119.9
C28 C29 C30 119.9(6)
C28 C29 H29 120.0
C30 C29 H29 120.0
C29 C30 C31 121.1(7)
C29 C30 H30 119.4
C31 C30 H30 119.4
C26 C31 C30 119.2(6)
C26 C31 H31 120.4
C30 C31 H31 120.4
C33 C32 C37 118.8(6)
C33 C32 P1 121.2(4)
C37 C32 P1 120.0(5)
C32 C33 C34 121.4(6)
C32 C33 H33 119.3
C34 C33 H33 119.3
C33 C34 C35 118.5(7)
C33 C34 H34 120.8
C35 C34 H34 120.8
C36 C35 C34 119.9(7)
C36 C35 H35 120.0
C34 C35 H35 120.0
C35 C36 C37 121.4(7)
C35 C36 H36 119.3
C37 C36 H36 119.3
C36 C37 C32 119.9(6)
C36 C37 H37 120.0
C32 C37 H37 120.0
O2 C38 N6 132.0(5)
O2 C38 C39 124.4(5)
N6 C38 C39 103.6(5)
O2 C38 Pd2 167.3(4)
N6 C38 Pd2 53.2(3)
C39 C38 Pd2 52.0(3)
N4 C39 C38 110.7(5)
N4 C39 Pd2 121.7(4)
C38 C39 Pd2 91.5(3)
N4 C39 H39 110.4
C38 C39 H39 110.4
Pd2 C39 H39 110.4
N4 C40 N5 107.8(5)
N4 C40 C43 127.0(5)
N5 C40 C43 125.2(5)
C42 C41 N4 108.7(5)
C42 C41 H41 125.7
N4 C41 H41 125.7
C41 C42 N5 105.5(5)
C41 C42 H42 127.2
N5 C42 H42 127.2
C40 C43 H43A 109.5
C40 C43 H43B 109.5
H43A C43 H43B 109.5
C40 C43 H43C 109.5
H43A C43 H43C 109.5
H43B C43 H43C 109.5
N5 C44 C45 111.8(5)
N5 C44 H44A 109.3
C45 C44 H44A 109.3
N5 C44 H44B 109.3
C45 C44 H44B 109.3
H44A C44 H44B 107.9
C50 C45 C46 118.8(5)
C50 C45 C44 121.2(5)
C46 C45 C44 120.0(5)
C47 C46 C45 120.1(6)
C47 C46 H46 120.0
C45 C46 H46 120.0
C48 C47 C46 118.8(6)
C48 C47 H47 120.6
C46 C47 H47 120.6
C47 C48 F2 118.5(6)
C47 C48 C49 122.6(6)
F2 C48 C49 118.9(6)
C48 C49 C50 118.7(6)
C48 C49 H49 120.7
C50 C49 H49 120.7
C49 C50 C45 121.0(6)
C49 C50 H50 119.5
C45 C50 H50 119.5
C52 C51 C56 118.1(6)
C52 C51 N6 125.0(5)
C56 C51 N6 116.9(5)
C51 C52 C53 120.1(6)
C51 C52 H52 119.9
C53 C52 H52 119.9
C54 C53 C52 121.1(7)
C54 C53 H53 119.4
C52 C53 H53 119.4
C53 C54 C55 119.8(6)
C53 C54 H54 120.1
C55 C54 H54 120.1
C54 C55 C56 120.3(6)
C54 C55 H55 119.9
C56 C55 H55 119.9
C55 C56 C51 120.6(6)
C55 C56 H56 119.7
C51 C56 H56 119.7
C62 C57 C58 119.4(5)
C62 C57 P2 122.5(4)
C58 C57 P2 118.1(4)
C57 C58 C59 120.5(6)
C57 C58 H58 119.8
C59 C58 H58 119.8
C60 C59 C58 119.2(6)
C60 C59 H59 120.4
C58 C59 H59 120.4
C61 C60 C59 120.1(6)
C61 C60 H60 119.9
C59 C60 H60 119.9
C60 C61 C62 121.0(6)
C60 C61 H61 119.5
C62 C61 H61 119.5
C57 C62 C61 119.8(6)
C57 C62 H62 120.1
C61 C62 H62 120.1
C64 C63 C68 118.0(6)
C64 C63 P2 120.5(5)
C68 C63 P2 121.5(4)
C65 C64 C63 120.1(6)
C65 C64 H64 119.9
C63 C64 H64 119.9
C66 C65 C64 121.2(6)
C66 C65 H65 119.4
C64 C65 H65 119.4
C65 C66 C67 118.6(6)
C65 C66 H66 120.7
C67 C66 H66 120.7
C68 C67 C66 120.5(6)
C68 C67 H67 119.8
C66 C67 H67 119.8
C67 C68 C63 121.6(6)
C67 C68 H68 119.2
C63 C68 H68 119.2
C70 C69 C74 119.0(5)
C70 C69 P2 123.0(5)
C74 C69 P2 118.1(4)
C69 C70 C71 119.8(6)
C69 C70 H70 120.1
C71 C70 H70 120.1
C72 C71 C70 120.9(6)
C72 C71 H71 119.6
C70 C71 H71 119.6
C73 C72 C71 119.6(6)
C73 C72 H72 120.2
C71 C72 H72 120.2
C72 C73 C74 120.6(6)
C72 C73 H73 119.7
C74 C73 H73 119.7
C69 C74 C73 120.1(6)
C69 C74 H74 119.9
C73 C74 H74 119.9
N7 C75 H75A 109.5
N7 C75 H75B 109.5
H75A C75 H75B 109.5
N7 C75 H75C 109.5
H75A C75 H75C 109.5
H75B C75 H75C 109.5
N7 C76 H76A 109.5
N7 C76 H76B 109.5
H76A C76 H76B 109.5
N7 C76 H76C 109.5
H76A C76 H76C 109.5
H76B C76 H76C 109.5
O3 C77 N7 124.0(6)
O3 C77 H77 118.0
N7 C77 H77 118.0
N8 C78 H78A 109.5
N8 C78 H78B 109.5
H78A C78 H78B 109.5
N8 C78 H78C 109.5
H78A C78 H78C 109.5
H78B C78 H78C 109.5
N8 C79 H79A 109.5
N8 C79 H79B 109.5
H79A C79 H79B 109.5
N8 C79 H79C 109.5
H79A C79 H79C 109.5
H79B C79 H79C 109.5
O4 C80 N8 121.0(10)
O4 C80 H80 119.5
N8 C80 H80 119.5
O5 C81 C82 116.8(13)
O5 C81 H81A 108.1
C82 C81 H81A 108.1
O5 C81 H81B 108.1
C82 C81 H81B 108.1
H81A C81 H81B 107.3
C81 C82 H82A 109.5
C81 C82 H82B 109.5
H82A C82 H82B 109.5
C81 C82 H82C 109.5
H82A C82 H82C 109.5
H82B C82 H82C 109.5
O5 C83 C84 114.9(10)
O5 C83 H83A 108.5
C84 C83 H83A 108.5
O5 C83 H83B 108.5
C84 C83 H83B 108.5
H83A C83 H83B 107.5
C83 C84 H84A 109.5
C83 C84 H84B 109.5
H84A C84 H84B 109.5
C83 C84 H84C 109.5
H84A C84 H84C 109.5
H84B C84 H84C 109.5
C3 N1 C4 108.8(5)
C3 N1 C2 126.8(5)
C4 N1 C2 123.0(5)
C3 N2 C5 108.5(5)
C3 N2 C7 127.9(5)
C5 N2 C7 123.6(5)
C1 N3 C14 124.0(5)
C1 N3 Pd1 95.1(4)
C14 N3 Pd1 138.2(4)
C40 N4 C41 108.5(5)
C40 N4 C39 126.5(5)
C41 N4 C39 124.3(4)
C40 N5 C42 109.4(5)
C40 N5 C44 125.9(5)
C42 N5 C44 124.7(5)
C38 N6 C51 125.4(5)
C38 N6 Pd2 95.7(3)
C51 N6 Pd2 136.4(3)
C77 N7 C75 122.2(6)
C77 N7 C76 120.0(5)
C75 N7 C76 117.8(6)
C80 N8 C79 119.4(9)
C80 N8 C78 122.5(9)
C79 N8 C78 118.0(9)
C83 O5 C81 122.0(10)
C26 P1 C32 106.9(3)
C26 P1 C25 103.2(2)
C32 P1 C25 103.0(3)
C26 P1 Pd1 113.9(2)
C32 P1 Pd1 112.6(2)
C25 P1 Pd1 116.15(19)
C57 P2 C69 104.6(2)
C57 P2 C63 101.3(2)
C69 P2 C63 106.1(3)
C57 P2 Pd2 117.3(2)
C69 P2 Pd2 112.75(19)
C63 P2 Pd2 113.48(19)
C2 Pd1 N3 67.0(2)
C2 Pd1 P1 98.30(17)
N3 Pd1 P1 164.86(13)
C2 Pd1 Cl1 169.70(16)
N3 Pd1 Cl1 103.02(13)
P1 Pd1 Cl1 91.48(6)
C2 Pd1 C1 36.51(19)
N3 Pd1 C1 31.26(16)
P1 Pd1 C1 134.60(13)
Cl1 Pd1 C1 133.90(13)
C39 Pd2 N6 66.63(19)
C39 Pd2 P2 100.14(16)
N6 Pd2 P2 166.29(12)
C39 Pd2 Cl2 168.74(16)
N6 Pd2 Cl2 102.24(12)
P2 Pd2 Cl2 91.07(5)
C39 Pd2 C38 36.44(19)
N6 Pd2 C38 31.05(15)
P2 Pd2 C38 136.33(13)
Cl2 Pd2 C38 132.31(13)

loop_
_geom_bond_atom_site_label_1
_geom_bond_atom_site_label_2
_geom_bond_distance
C1 O1 1.229(7)
C1 N3 1.345(7)
C1 C2 1.538(8)
C1 Pd1 2.583(6)
C2 N1 1.482(7)
C2 Pd1 2.018(5)
C2 H2 1.0000
C3 N2 1.326(7)
C3 N1 1.329(7)
C3 C6 1.472(8)
C4 C5 1.330(8)
C4 N1 1.399(7)
C4 H4 0.9500
C5 N2 1.417(7)
C5 H5 0.9500
C6 H6A 0.9800
C6 H6B 0.9800
C6 H6C 0.9800
C7 N2 1.470(6)
C7 C8 1.506(8)
C7 H7A 0.9900
C7 H7B 0.9900
C8 C13 1.383(8)
C8 C9 1.383(7)
C9 C10 1.386(8)
C9 H9 0.9500
C10 C11 1.372(9)
C10 H10 0.9500
C11 C12 1.362(9)
C11 F1 1.368(7)
C12 C13 1.396(8)
C12 H12 0.9500
C13 H13 0.9500
C14 C15 1.389(8)
C14 C19 1.401(7)
C14 N3 1.421(7)
C15 C16 1.387(7)
C15 H15 0.9500
C16 C17 1.387(8)
C16 H16 0.9500
C17 C18 1.355(9)
C17 H17 0.9500
C18 C19 1.404(8)
C18 H18 0.9500
C19 H19 0.9500
C20 C21 1.373(8)
C20 C25 1.380(7)
C20 H20 0.9500
C21 C22 1.383(8)
C21 H21 0.9500
C22 C23 1.389(8)
C22 H22 0.9500
C23 C24 1.375(8)
C23 H23 0.9500
C24 C25 1.385(7)
C24 H24 0.9500
C25 P1 1.825(6)
C26 C27 1.376(7)
C26 C31 1.402(8)
C26 P1 1.815(6)
C27 C28 1.391(8)
C27 H27 0.9500
C28 C29 1.354(8)
C28 H28 0.9500
C29 C30 1.363(8)
C29 H29 0.9500
C30 C31 1.402(8)
C30 H30 0.9500
C31 H31 0.9500
C32 C33 1.386(8)
C32 C37 1.390(8)
C32 P1 1.820(6)
C33 C34 1.389(8)
C33 H33 0.9500
C34 C35 1.410(9)
C34 H34 0.9500
C35 C36 1.352(9)
C35 H35 0.9500
C36 C37 1.383(8)
C36 H36 0.9500
C37 H37 0.9500
C38 O2 1.239(6)
C38 N6 1.338(7)
C38 C39 1.534(7)
C38 Pd2 2.581(6)
C39 N4 1.467(7)
C39 Pd2 2.036(5)
C39 H39 1.0000
C40 N4 1.334(7)
C40 N5 1.338(7)
C40 C43 1.467(8)
C41 C42 1.339(8)
C41 N4 1.388(7)
C41 H41 0.9500
C42 N5 1.406(7)
C42 H42 0.9500
C43 H43A 0.9800
C43 H43B 0.9800
C43 H43C 0.9800
C44 N5 1.484(7)
C44 C45 1.508(7)
C44 H44A 0.9900
C44 H44B 0.9900
C45 C50 1.392(8)
C45 C46 1.394(7)
C46 C47 1.394(8)
C46 H46 0.9500
C47 C48 1.362(9)
C47 H47 0.9500
C48 F2 1.366(6)
C48 C49 1.370(8)
C49 C50 1.373(7)
C49 H49 0.9500
C50 H50 0.9500
C51 C52 1.393(8)
C51 C56 1.398(7)
C51 N6 1.400(6)
C52 C53 1.396(8)
C52 H52 0.9500
C53 C54 1.359(9)
C53 H53 0.9500
C54 C55 1.373(9)
C54 H54 0.9500
C55 C56 1.394(8)
C55 H55 0.9500
C56 H56 0.9500
C57 C62 1.382(7)
C57 C58 1.386(7)
C57 P2 1.816(5)
C58 C59 1.396(7)
C58 H58 0.9500
C59 C60 1.386(9)
C59 H59 0.9500
C60 C61 1.364(9)
C60 H60 0.9500
C61 C62 1.386(8)
C61 H61 0.9500
C62 H62 0.9500
C63 C64 1.392(7)
C63 C68 1.392(7)
C63 P2 1.826(6)
C64 C65 1.388(8)
C64 H64 0.9500
C65 C66 1.377(8)
C65 H65 0.9500
C66 C67 1.390(8)
C66 H66 0.9500
C67 C68 1.366(8)
C67 H67 0.9500
C68 H68 0.9500
C69 C70 1.387(8)
C69 C74 1.390(7)
C69 P2 1.822(6)
C70 C71 1.388(8)
C70 H70 0.9500
C71 C72 1.375(8)
C71 H71 0.9500
C72 C73 1.363(8)
C72 H72 0.9500
C73 C74 1.392(7)
C73 H73 0.9500
C74 H74 0.9500
C75 N7 1.435(8)
C75 H75A 0.9800
C75 H75B 0.9800
C75 H75C 0.9800
C76 N7 1.457(7)
C76 H76A 0.9800
C76 H76B 0.9800
C76 H76C 0.9800
C77 O3 1.239(7)
C77 N7 1.335(7)
C77 H77 0.9500
C78 N8 1.483(12)
C78 H78A 0.9800
C78 H78B 0.9800
C78 H78C 0.9800
C79 N8 1.482(11)
C79 H79A 0.9800
C79 H79B 0.9800
C79 H79C 0.9800
C80 O4 1.222(9)
C80 N8 1.320(10)
C80 H80 0.9500
C81 O5 1.391(12)
C81 C82 1.409(15)
C81 H81A 0.9900
C81 H81B 0.9900
C82 H82A 0.9800
C82 H82B 0.9800
C82 H82C 0.9800
C83 O5 1.385(11)
C83 C84 1.448(13)
C83 H83A 0.9900
C83 H83B 0.9900
C84 H84A 0.9800
C84 H84B 0.9800
C84 H84C 0.9800
Cl1 Pd1 2.3960(15)
Cl2 Pd2 2.4010(14)
N3 Pd1 2.088(4)
N6 Pd2 2.078(4)
P1 Pd1 2.2317(16)
P2 Pd2 2.2408(16)

loop_
_geom_torsion_atom_site_label_1
_geom_torsion_atom_site_label_2
_geom_torsion_atom_site_label_3
_geom_torsion_atom_site_label_4
_geom_torsion
O1 C1 C2 N1 -37.9(8)
N3 C1 C2 N1 139.6(5)
Pd1 C1 C2 N1 126.1(5)
O1 C1 C2 Pd1 -164.0(5)
N3 C1 C2 Pd1 13.4(4)
N1 C4 C5 N2 1.1(7)
N2 C7 C8 C13 -116.7(6)
N2 C7 C8 C9 65.4(7)
C13 C8 C9 C10 1.2(9)
C7 C8 C9 C10 179.1(5)
C8 C9 C10 C11 -1.2(9)
C9 C10 C11 C12 1.5(11)
C9 C10 C11 F1 179.3(5)
F1 C11 C12 C13 -179.4(6)
C10 C11 C12 C13 -1.6(11)
C9 C8 C13 C12 -1.4(9)
C7 C8 C13 C12 -179.3(6)
C11 C12 C13 C8 1.5(10)
C19 C14 C15 C16 -1.1(8)
N3 C14 C15 C16 179.2(5)
C14 C15 C16 C17 0.6(9)
C15 C16 C17 C18 0.5(9)
C16 C17 C18 C19 -1.3(10)
C15 C14 C19 C18 0.4(8)
N3 C14 C19 C18 -179.9(5)
C17 C18 C19 C14 0.8(9)
C25 C20 C21 C22 1.2(9)
C20 C21 C22 C23 0.4(10)
C21 C22 C23 C24 -0.6(10)
C22 C23 C24 C25 -0.9(10)
C21 C20 C25 C24 -2.7(9)
C21 C20 C25 P1 -176.2(5)
C23 C24 C25 C20 2.6(9)
C23 C24 C25 P1 176.0(5)
C31 C26 C27 C28 -1.9(8)
P1 C26 C27 C28 175.9(4)
C26 C27 C28 C29 0.2(9)
C27 C28 C29 C30 1.2(10)
C28 C29 C30 C31 -0.9(11)
C27 C26 C31 C30 2.1(9)
P1 C26 C31 C30 -175.6(5)
C29 C30 C31 C26 -0.8(10)
C37 C32 C33 C34 1.8(10)
P1 C32 C33 C34 -179.6(5)
C32 C33 C34 C35 0.4(11)
C33 C34 C35 C36 -2.8(12)
C34 C35 C36 C37 2.8(13)
C35 C36 C37 C32 -0.5(11)
C33 C32 C37 C36 -1.8(10)
P1 C32 C37 C36 179.6(5)
O2 C38 C39 N4 -40.0(8)
N6 C38 C39 N4 139.1(5)
Pd2 C38 C39 N4 124.9(5)
O2 C38 C39 Pd2 -164.9(5)
N6 C38 C39 Pd2 14.2(4)
N4 C41 C42 N5 0.0(7)
N5 C44 C45 C50 69.6(7)
N5 C44 C45 C46 -112.5(6)
C50 C45 C46 C47 -0.2(9)
C44 C45 C46 C47 -178.2(5)
C45 C46 C47 C48 0.5(9)
C46 C47 C48 F2 179.3(5)
C46 C47 C48 C49 -1.2(10)
C47 C48 C49 C50 1.6(10)
F2 C48 C49 C50 -179.0(5)
C48 C49 C50 C45 -1.2(9)
C46 C45 C50 C49 0.6(8)
C44 C45 C50 C49 178.5(5)
C56 C51 C52 C53 0.6(9)
N6 C51 C52 C53 178.8(5)
C51 C52 C53 C54 -1.7(10)
C52 C53 C54 C55 1.8(10)
C53 C54 C55 C56 -0.9(10)
C54 C55 C56 C51 -0.2(9)
C52 C51 C56 C55 0.4(8)
N6 C51 C56 C55 -178.0(5)
C62 C57 C58 C59 -1.2(9)
P2 C57 C58 C59 178.2(5)
C57 C58 C59 C60 1.1(10)
C58 C59 C60 C61 -0.1(10)
C59 C60 C61 C62 -0.6(11)
C58 C57 C62 C61 0.5(9)
P2 C57 C62 C61 -178.9(5)
C60 C61 C62 C57 0.4(10)
C68 C63 C64 C65 -1.5(8)
P2 C63 C64 C65 177.5(4)
C63 C64 C65 C66 0.5(9)
C64 C65 C66 C67 0.3(10)
C65 C66 C67 C68 0.0(10)
C66 C67 C68 C63 -1.0(9)
C64 C63 C68 C67 1.8(9)
P2 C63 C68 C67 -177.2(5)
C74 C69 C70 C71 0.7(9)
P2 C69 C70 C71 -179.5(5)
C69 C70 C71 C72 0.1(9)
C70 C71 C72 C73 -0.4(9)
C71 C72 C73 C74 -0.2(9)
C70 C69 C74 C73 -1.3(8)
P2 C69 C74 C73 179.0(4)
C72 C73 C74 C69 1.0(8)
N2 C3 N1 C4 1.2(7)
C6 C3 N1 C4 -179.7(6)
N2 C3 N1 C2 -165.2(5)
C6 C3 N1 C2 13.9(10)
C5 C4 N1 C3 -1.5(7)
C5 C4 N1 C2 165.6(5)
C1 C2 N1 C3 95.1(7)
Pd1 C2 N1 C3 -160.0(5)
C1 C2 N1 C4 -69.5(7)
Pd1 C2 N1 C4 35.3(7)
N1 C3 N2 C5 -0.6(7)
C6 C3 N2 C5 -179.6(6)
N1 C3 N2 C7 179.1(5)
C6 C3 N2 C7 0.0(10)
C4 C5 N2 C3 -0.4(7)
C4 C5 N2 C7 180.0(5)
C8 C7 N2 C3 89.7(7)
C8 C7 N2 C5 -90.7(7)
O1 C1 N3 C14 0.0(10)
C2 C1 N3 C14 -177.2(5)
Pd1 C1 N3 C14 -164.2(6)
O1 C1 N3 Pd1 164.2(6)
C2 C1 N3 Pd1 -13.0(4)
C15 C14 N3 C1 10.5(8)
C19 C14 N3 C1 -169.2(5)
C15 C14 N3 Pd1 -145.5(5)
C19 C14 N3 Pd1 34.8(8)
N5 C40 N4 C41 0.9(7)
C43 C40 N4 C41 -178.0(6)
N5 C40 N4 C39 -169.8(5)
C43 C40 N4 C39 11.2(10)
C42 C41 N4 C40 -0.6(7)
C42 C41 N4 C39 170.5(5)
C38 C39 N4 C40 94.2(6)
Pd2 C39 N4 C40 -160.4(5)
C38 C39 N4 C41 -75.2(7)
Pd2 C39 N4 C41 30.2(8)
N4 C40 N5 C42 -0.9(7)
C43 C40 N5 C42 178.0(6)
N4 C40 N5 C44 -178.8(5)
C43 C40 N5 C44 0.1(10)
C41 C42 N5 C40 0.6(7)
C41 C42 N5 C44 178.5(5)
C45 C44 N5 C40 89.3(7)
C45 C44 N5 C42 -88.3(7)
O2 C38 N6 C51 0.5(10)
C39 C38 N6 C51 -178.5(5)
Pd2 C38 N6 C51 -164.6(6)
O2 C38 N6 Pd2 165.1(6)
C39 C38 N6 Pd2 -14.0(4)
C52 C51 N6 C38 14.6(9)
C56 C51 N6 C38 -167.1(5)
C52 C51 N6 Pd2 -142.8(5)
C56 C51 N6 Pd2 35.5(8)
O3 C77 N7 C75 -1.9(10)
O3 C77 N7 C76 179.8(6)
O4 C80 N8 C79 178.2(8)
O4 C80 N8 C78 0.9(14)
C84 C83 O5 C81 173.7(10)
C82 C81 O5 C83 169.5(11)
C27 C26 P1 C32 153.4(4)
C31 C26 P1 C32 -28.9(6)
C27 C26 P1 C25 -98.4(5)
C31 C26 P1 C25 79.3(5)
C27 C26 P1 Pd1 28.4(5)
C31 C26 P1 Pd1 -153.9(4)
C33 C32 P1 C26 78.6(5)
C37 C32 P1 C26 -102.8(5)
C33 C32 P1 C25 -29.7(6)
C37 C32 P1 C25 148.9(5)
C33 C32 P1 Pd1 -155.6(5)
C37 C32 P1 Pd1 23.0(6)
C20 C25 P1 C26 -159.7(5)
C24 C25 P1 C26 27.0(5)
C20 C25 P1 C32 -48.6(5)
C24 C25 P1 C32 138.0(5)
C20 C25 P1 Pd1 75.0(5)
C24 C25 P1 Pd1 -98.4(5)
C62 C57 P2 C69 13.9(6)
C58 C57 P2 C69 -165.5(5)
C62 C57 P2 C63 124.0(5)
C58 C57 P2 C63 -55.4(5)
C62 C57 P2 Pd2 -111.9(5)
C58 C57 P2 Pd2 68.7(5)
C70 C69 P2 C57 77.0(5)
C74 C69 P2 C57 -103.3(4)
C70 C69 P2 C63 -29.6(5)
C74 C69 P2 C63 150.1(4)
C70 C69 P2 Pd2 -154.4(4)
C74 C69 P2 Pd2 25.3(5)
C64 C63 P2 C57 144.2(5)
C68 C63 P2 C57 -36.9(5)
C64 C63 P2 C69 -106.8(5)
C68 C63 P2 C69 72.1(5)
C64 C63 P2 Pd2 17.5(5)
C68 C63 P2 Pd2 -163.5(4)
N1 C2 Pd1 N3 -121.9(5)
C1 C2 Pd1 N3 -9.1(3)
N1 C2 Pd1 P1 61.9(5)
C1 C2 Pd1 P1 174.7(3)
N1 C2 Pd1 Cl1 -136.5(8)
C1 C2 Pd1 Cl1 -23.8(12)
N1 C2 Pd1 C1 -112.8(6)
C1 N3 Pd1 C2 10.4(3)
C14 N3 Pd1 C2 170.7(6)
C1 N3 Pd1 P1 24.8(7)
C14 N3 Pd1 P1 -175.0(4)
C1 N3 Pd1 Cl1 -172.2(3)
C14 N3 Pd1 Cl1 -12.0(5)
C14 N3 Pd1 C1 160.2(7)
C26 P1 Pd1 C2 -132.4(3)
C32 P1 Pd1 C2 105.7(3)
C25 P1 Pd1 C2 -12.7(3)
C26 P1 Pd1 N3 -145.7(5)
C32 P1 Pd1 N3 92.4(5)
C25 P1 Pd1 N3 -26.1(5)
C26 P1 Pd1 Cl1 50.8(2)
C32 P1 Pd1 Cl1 -71.0(2)
C25 P1 Pd1 Cl1 170.5(2)
C26 P1 Pd1 C1 -127.9(3)
C32 P1 Pd1 C1 110.2(3)
C25 P1 Pd1 C1 -8.3(3)
O1 C1 Pd1 C2 79(2)
N3 C1 Pd1 C2 -163.7(5)
O1 C1 Pd1 N3 -118(2)
C2 C1 Pd1 N3 163.7(5)
O1 C1 Pd1 P1 71(2)
N3 C1 Pd1 P1 -171.1(3)
C2 C1 Pd1 P1 -7.4(4)
O1 C1 Pd1 Cl1 -107.2(19)
N3 C1 Pd1 Cl1 10.5(4)
C2 C1 Pd1 Cl1 174.3(3)
N4 C39 Pd2 N6 -125.2(5)
C38 C39 Pd2 N6 -9.6(3)
N4 C39 Pd2 P2 58.6(4)
C38 C39 Pd2 P2 174.2(3)
N4 C39 Pd2 Cl2 -116.3(8)
C38 C39 Pd2 Cl2 -0.7(11)
N4 C39 Pd2 C38 -115.6(6)
C38 N6 Pd2 C39 11.1(3)
C51 N6 Pd2 C39 172.8(6)
C38 N6 Pd2 P2 26.9(8)
C51 N6 Pd2 P2 -171.4(4)
C38 N6 Pd2 Cl2 -167.1(3)
C51 N6 Pd2 Cl2 -5.4(5)
C51 N6 Pd2 C38 161.7(7)
C57 P2 Pd2 C39 -5.8(3)
C69 P2 Pd2 C39 -127.5(3)
C63 P2 Pd2 C39 111.9(3)
C57 P2 Pd2 N6 -20.6(6)
C69 P2 Pd2 N6 -142.2(6)
C63 P2 Pd2 N6 97.1(6)
C57 P2 Pd2 Cl2 173.2(2)
C69 P2 Pd2 Cl2 51.5(2)
C63 P2 Pd2 Cl2 -69.15(19)
C57 P2 Pd2 C38 -0.8(3)
C69 P2 Pd2 C38 -122.4(3)
C63 P2 Pd2 C38 116.9(3)
O2 C38 Pd2 C39 78(2)
N6 C38 Pd2 C39 -162.7(5)
O2 C38 Pd2 N6 -119(2)
C39 C38 Pd2 N6 162.7(5)
O2 C38 Pd2 P2 70(2)
N6 C38 Pd2 P2 -171.1(3)
C39 C38 Pd2 P2 -8.4(4)
O2 C38 Pd2 Cl2 -102(2)
N6 C38 Pd2 Cl2 17.1(4)
C39 C38 Pd2 Cl2 179.8(3)
